data_7245704
loop_
_publ_author_name
'Kusumoto, Sotaro'
'Atoini, Youssef'
'Masuda, Shunya'
'Koide, Yoshihiro'
'Kim, Jee Young'
'Hayami, Shinya'
'Kim, Yang'
'Harrowfield, Jack'
'Thu\'ery, Pierre'

_publ_section_title
;
 Varied role of organic carboxylate dizwitterions and anionic donors in
 mixed-ligand uranyl ion coordination polymers
;
_journal_name_full CrystEngComm
_journal_paper_doi 10.1039/D2CE01187E
_journal_year 2022
_chemical_formula_sum 'C38 H35 N2 O19.5 S2 U2'
_chemical_formula_weight 1371.86
_space_group_crystal_system monoclinic
_space_group_IT_number 14
_space_group_name_Hall '-P 2yn'
_space_group_name_H-M_alt 'P 1 21/n 1'
_atom_sites_solution_hydrogens mixed
_audit_update_record
;
2022-08-23 deposited with the CCDC.	2022-10-21 downloaded from the CCDC.
;
_cell_angle_alpha 90
_cell_angle_beta 92.098(3)
_cell_angle_gamma 90
_cell_formula_units_Z 2
_cell_length_a 9.6207(7)
_cell_length_b 11.1875(6)
_cell_length_c 19.8035(17)
_cell_measurement_reflns_used 9737
_cell_measurement_temperature 100(2)
_cell_measurement_theta_max 33.0812
_cell_measurement_theta_min 2.3221
_cell_volume 2130.1(3)
_computing_cell_refinement 'SAINT V8.40B (Bruker AXS LLC, 2019)'
_computing_data_collection 'Bruker Instrument Service vV6.2.16'
_computing_data_reduction 'SAINT V8.40B (Bruker AXS LLC, 2019)'
_computing_molecular_graphics 'shelXle (C.B. Huebschle, rev 1328)'
_computing_structure_refinement 'SHELXL-2019/1 (Sheldrick, 2019)'
_computing_structure_solution 'XT, VERSION 2018/2'
_diffrn_ambient_temperature 100(2)
_diffrn_detector_area_resol_mean 7.41
_diffrn_detector_type 'Bruker PHOTON III area detector'
_diffrn_measured_fraction_theta_full 1.000
_diffrn_measured_fraction_theta_max 1.000
_diffrn_measurement_device 'Kappa diffractometer'
_diffrn_measurement_device_type 'Bruker D8 Quest'
_diffrn_measurement_method '\f and \w scans'
_diffrn_radiation_monochromator 'multilayer mirror optics'
_diffrn_radiation_type MoK\a
_diffrn_radiation_wavelength 0.71073
_diffrn_reflns_av_R_equivalents 0.0477
_diffrn_reflns_av_unetI/netI 0.0196
_diffrn_reflns_limit_h_max 13
_diffrn_reflns_limit_h_min -13
_diffrn_reflns_limit_k_max 15
_diffrn_reflns_limit_k_min -15
_diffrn_reflns_limit_l_max 28
_diffrn_reflns_limit_l_min -28
_diffrn_reflns_number 88765
_diffrn_reflns_theta_full 30.50
_diffrn_reflns_theta_max 30.50
_diffrn_reflns_theta_min 2.32
_diffrn_source 'microfocus sealed X-ray tube'
_diffrn_source_current 1.4
_diffrn_source_type 'Incoatec I\ms 70 W'
_diffrn_source_voltage 50
_exptl_absorpt_coefficient_mu 7.774
_exptl_absorpt_correction_T_max 0.75
_exptl_absorpt_correction_T_min 0.59
_exptl_absorpt_correction_type multi-scan
_exptl_absorpt_process_details
;
Krause, L., Herbst-Irmer, R., Sheldrick, G. M., Stalke, D. (2015).
"Comparison of silver and molybdenum microfocus X-ray sources for
single-crystal structure determination"
J. Appl. Cryst. 48, 3-10.
doi:10.1107/S1600576714022985
;
_exptl_crystal_colour 'translucent pale yellow'
_exptl_crystal_density_diffrn 2.139
_exptl_crystal_density_method 'not measured'
_exptl_crystal_description platelet
_exptl_crystal_F_000 1298
_exptl_crystal_size_max 0.082
_exptl_crystal_size_mid 0.056
_exptl_crystal_size_min 0.039
_refine_diff_density_max 1.161
_refine_diff_density_min -0.719
_refine_ls_extinction_method none
_refine_ls_goodness_of_fit_ref 1.053
_refine_ls_hydrogen_treatment constr
_refine_ls_matrix_type full
_refine_ls_number_parameters 291
_refine_ls_number_reflns 6484
_refine_ls_number_restraints 0
_refine_ls_restrained_S_all 1.053
_refine_ls_R_factor_all 0.0209
_refine_ls_R_factor_gt 0.0173
_refine_ls_shift/su_max 0.001
_refine_ls_shift/su_mean 0.000
_refine_ls_structure_factor_coef Fsqd
_refine_ls_weighting_details 'w=1/[\s^2^(Fo^2^)+(0.0126P)^2^+2.8659P] where P=(Fo^2^+2Fc^2^)/3'
_refine_ls_weighting_scheme calc
_refine_ls_wR_factor_gt 0.0362
_refine_ls_wR_factor_ref 0.0376
_reflns_number_gt 5910
_reflns_number_total 6484
_reflns_threshold_expression 'I > 2\s(I)'
_cod_data_source_file d2ce01187e1.cif
_cod_data_source_block 3
_cod_depositor_comments
;
The following automatic conversions were performed:

data item '_exptl_absorpt_correction_type' value 'Multi-Scan' was
changed to 'multi-scan' in accordance with the
/home/data/users/saulius/crontab/automatic-downloads/rss-feeds/RSC/lib/dictionaries/cif_core.dic
dictionary named 'cif_core.dic' version 2.4.2 last updated on
2011-04-26.

Automatic conversion script
Id: cif_fix_values 7556 2019-12-06 15:28:31Z antanas 
;
_cod_original_formula_sum 'C38 H35 N2 O19.50 S2 U2'
_cod_database_code 7245704

loop_
_space_group_symop_operation_xyz
'x, y, z'
'-x+1/2, y+1/2, -z+1/2'
'-x, -y, -z'
'x-1/2, -y-1/2, z-1/2'

loop_
_atom_site_type_symbol
_atom_site_label
_atom_site_fract_x
_atom_site_fract_y
_atom_site_fract_z
_atom_site_U_iso_or_equiv
_atom_site_adp_type
_atom_site_calc_flag
_atom_site_refinement_flags_adp
_atom_site_refinement_flags_occupancy
_atom_site_refinement_flags_posn
_atom_site_occupancy
_atom_site_disorder_assembly
_atom_site_disorder_group
U U1 0.21519(2) 0.61371(2) 0.21218(2) 0.00990(2) Uani d . . . 1 . .
S S1 0.57293(5) 0.21594(4) 0.40143(3) 0.01268(10) Uani d . . . 1 . .
O O1 0.09981(17) 0.59599(15) 0.27880(9) 0.0197(3) Uani d . . . 1 . .
O O2 0.33055(17) 0.63082(14) 0.14502(8) 0.0183(3) Uani d . . . 1 . .
O O3 0.35346(18) 0.73179(14) 0.28705(9) 0.0208(4) Uani d . . . 1 . .
O O4 0.33975(17) 0.91871(13) 0.32544(9) 0.0179(3) Uani d . . . 1 . .
O O5 0.39293(16) 0.49373(13) 0.26407(8) 0.0165(3) Uani d . . . 1 . .
O O6 0.35145(16) 0.31312(13) 0.30400(8) 0.0166(3) Uani d . . . 1 . .
O O7 0.48382(18) 0.12729(13) 0.36442(9) 0.0214(4) Uani d . . . 1 . .
O O8 0.68021(17) 0.15323(15) 0.44046(8) 0.0184(3) Uani d . . . 1 . .
O O9 0.49410(17) 0.30055(15) 0.43922(8) 0.0190(3) Uani d . . . 1 . .
O O10 0.9220(4) 0.0051(3) 0.43793(19) 0.0584(10) Uani d . P . 0.75 . .
H H10A 0.868755 0.064411 0.440202 0.088000 Uiso d U P R 0.75 . .
H H10B 0.973885 0.031421 0.408112 0.088000 Uiso d U P R 0.75 . .
N N1 0.72272(18) 0.73575(16) 0.46479(9) 0.0120(3) Uani d . . . 1 . .
C C1 0.3905(2) 0.81606(18) 0.32481(11) 0.0133(4) Uani d . . . 1 . .
C C2 0.5100(2) 0.78901(18) 0.37457(11) 0.0122(4) Uani d . . . 1 . .
C C3 0.5723(2) 0.67760(19) 0.37384(12) 0.0181(4) Uani d . . . 1 . .
H H3 0.541736 0.618891 0.341970 0.022000 Uiso calc U . R 1 . .
C C4 0.6793(2) 0.6528(2) 0.41995(12) 0.0185(4) Uani d . . . 1 . .
H H4 0.722543 0.576493 0.419931 0.022000 Uiso calc U . R 1 . .
C C5 0.6642(2) 0.84444(19) 0.46574(11) 0.0150(4) Uani d . . . 1 . .
H H5 0.697215 0.902044 0.497713 0.018000 Uiso calc U . R 1 . .
C C6 0.5567(2) 0.87355(18) 0.42088(11) 0.0157(4) Uani d . . . 1 . .
H H6 0.515351 0.950613 0.421782 0.019000 Uiso calc U . R 1 . .
C C7 0.8276(2) 0.7067(2) 0.52020(11) 0.0162(4) Uani d . . . 1 . .
H H7A 0.778126 0.694533 0.562632 0.019000 Uiso calc U . R 1 . .
H H7B 0.890293 0.776187 0.526988 0.019000 Uiso calc U . R 1 . .
C C8 0.9142(2) 0.59785(19) 0.50719(11) 0.0143(4) Uani d . . . 1 . .
C C9 0.8725(2) 0.4868(2) 0.53261(11) 0.0143(4) Uani d . . . 1 . .
C C10 1.0388(2) 0.61197(19) 0.47336(11) 0.0143(4) Uani d . . . 1 . .
C C11 0.7328(2) 0.4687(2) 0.56395(12) 0.0203(5) Uani d . . . 1 . .
H H11A 0.746281 0.458745 0.612924 0.030000 Uiso calc U . R 1 . .
H H11B 0.688066 0.397065 0.544676 0.030000 Uiso calc U . R 1 . .
H H11C 0.673623 0.538441 0.554543 0.030000 Uiso calc U . R 1 . .
C C12 1.0788(2) 0.7298(2) 0.44188(12) 0.0195(5) Uani d . . . 1 . .
H H12A 1.151929 0.767966 0.470047 0.029000 Uiso calc U . R 1 . .
H H12B 0.997201 0.782167 0.438602 0.029000 Uiso calc U . R 1 . .
H H12C 1.113100 0.715387 0.396605 0.029000 Uiso calc U . R 1 . .
C C13 0.4332(2) 0.39381(18) 0.28643(11) 0.0128(4) Uani d . . . 1 . .
C C14 0.5891(2) 0.37667(19) 0.29240(11) 0.0143(4) Uani d . . . 1 . .
C C15 0.6589(2) 0.30068(19) 0.33904(11) 0.0142(4) Uani d . . . 1 . .
C C16 0.8042(2) 0.2992(2) 0.34275(13) 0.0229(5) Uani d . . . 1 . .
H H16 0.851283 0.248705 0.374675 0.028000 Uiso calc U . R 1 . .
C C17 0.8806(3) 0.3703(3) 0.30047(15) 0.0293(6) Uani d . . . 1 . .
H H17 0.979335 0.368870 0.303678 0.035000 Uiso calc U . R 1 . .
C C18 0.8129(3) 0.4433(3) 0.25364(14) 0.0284(6) Uani d . . . 1 . .
H H18 0.865093 0.491459 0.224248 0.034000 Uiso calc U . R 1 . .
C C19 0.6684(3) 0.4464(2) 0.24949(12) 0.0211(5) Uani d . . . 1 . .
H H19 0.622757 0.496711 0.217008 0.025000 Uiso calc U . R 1 . .

loop_
_atom_site_aniso_label
_atom_site_aniso_U_11
_atom_site_aniso_U_22
_atom_site_aniso_U_33
_atom_site_aniso_U_12
_atom_site_aniso_U_13
_atom_site_aniso_U_23
U1 0.00998(4) 0.00770(3) 0.01175(4) -0.00073(3) -0.00339(2) 0.00018(3)
S1 0.0111(2) 0.0111(2) 0.0155(2) 0.00021(17) -0.00452(18) 0.00058(18)
O1 0.0157(8) 0.0244(9) 0.0191(8) -0.0018(6) 0.0020(6) -0.0009(6)
O2 0.0210(8) 0.0164(8) 0.0175(8) -0.0003(6) 0.0014(6) 0.0041(6)
O3 0.0224(8) 0.0120(7) 0.0270(9) 0.0021(6) -0.0141(7) -0.0052(6)
O4 0.0208(8) 0.0089(7) 0.0232(8) 0.0021(6) -0.0103(7) 0.0011(6)
O5 0.0167(7) 0.0099(7) 0.0222(8) 0.0002(6) -0.0077(6) 0.0028(6)
O6 0.0159(7) 0.0109(7) 0.0224(8) -0.0019(6) -0.0073(6) 0.0021(6)
O7 0.0240(8) 0.0107(7) 0.0284(9) -0.0035(6) -0.0160(7) 0.0050(6)
O8 0.0174(8) 0.0172(7) 0.0200(8) 0.0026(6) -0.0085(6) 0.0025(6)
O9 0.0176(8) 0.0213(8) 0.0181(8) 0.0045(6) 0.0029(6) 0.0018(6)
O10 0.054(2) 0.050(2) 0.072(2) 0.0291(17) 0.0105(18) 0.0049(18)
N1 0.0106(8) 0.0131(8) 0.0122(8) 0.0025(6) -0.0026(6) -0.0021(6)
C1 0.0139(9) 0.0105(9) 0.0152(10) -0.0013(7) -0.0035(8) 0.0020(7)
C2 0.0113(9) 0.0103(9) 0.0146(10) -0.0007(7) -0.0030(7) 0.0011(7)
C3 0.0195(11) 0.0129(10) 0.0212(11) 0.0022(8) -0.0094(9) -0.0052(8)
C4 0.0186(10) 0.0136(9) 0.0226(12) 0.0056(8) -0.0075(9) -0.0048(8)
C5 0.0170(10) 0.0117(9) 0.0159(10) 0.0028(8) -0.0041(8) -0.0025(8)
C6 0.0195(10) 0.0091(9) 0.0178(10) 0.0027(8) -0.0070(8) -0.0010(8)
C7 0.0141(10) 0.0186(10) 0.0154(10) 0.0066(8) -0.0073(8) -0.0047(8)
C8 0.0138(9) 0.0167(10) 0.0120(9) 0.0068(8) -0.0059(8) -0.0034(8)
C9 0.0128(9) 0.0174(10) 0.0125(10) 0.0056(8) -0.0029(8) -0.0027(8)
C10 0.0147(9) 0.0155(9) 0.0124(9) 0.0037(8) -0.0048(7) -0.0028(8)
C11 0.0171(11) 0.0239(11) 0.0199(11) 0.0061(9) 0.0013(9) 0.0020(9)
C12 0.0199(11) 0.0167(10) 0.0215(12) 0.0014(8) -0.0027(9) -0.0002(9)
C13 0.0147(9) 0.0102(9) 0.0130(9) -0.0005(7) -0.0050(7) -0.0022(7)
C14 0.0137(9) 0.0127(9) 0.0165(10) 0.0020(8) -0.0013(8) -0.0018(8)
C15 0.0122(9) 0.0146(9) 0.0155(10) 0.0024(7) -0.0010(8) -0.0018(8)
C16 0.0151(10) 0.0292(13) 0.0244(12) 0.0061(9) 0.0004(9) 0.0025(10)
C17 0.0132(11) 0.0411(16) 0.0342(15) 0.0016(10) 0.0076(10) 0.0049(12)
C18 0.0213(12) 0.0335(14) 0.0311(14) -0.0004(11) 0.0114(11) 0.0052(11)
C19 0.0216(11) 0.0218(11) 0.0201(12) 0.0014(9) 0.0015(9) 0.0038(9)

loop_
_atom_type_symbol
_atom_type_description
_atom_type_scat_dispersion_real
_atom_type_scat_dispersion_imag
_atom_type_scat_source
C C 0.0033 0.0016 'International Tables Vol C Tables 4.2.6.8 and 6.1.1.4'
H H 0.0000 0.0000 'International Tables Vol C Tables 4.2.6.8 and 6.1.1.4'
N N 0.0061 0.0033 'International Tables Vol C Tables 4.2.6.8 and 6.1.1.4'
O O 0.0106 0.0060 'International Tables Vol C Tables 4.2.6.8 and 6.1.1.4'
S S 0.1246 0.1234 'International Tables Vol C Tables 4.2.6.8 and 6.1.1.4'
U U -9.6767 9.6646 'International Tables Vol C Tables 4.2.6.8 and 6.1.1.4'

loop_
_geom_angle_atom_site_label_1
_geom_angle_atom_site_label_2
_geom_angle_atom_site_label_3
_geom_angle_site_symmetry_1
_geom_angle_site_symmetry_3
_geom_angle
_geom_angle_publ_flag
O1 U1 O2 . . 179.66(8) ?
O1 U1 O6 . 2 91.88(7) ?
O2 U1 O6 . 2 88.29(7) ?
O1 U1 O4 . 2_545 89.57(7) ?
O2 U1 O4 . 2_545 90.12(7) ?
O6 U1 O4 2 2_545 141.38(5) ?
O1 U1 O3 . . 87.07(7) ?
O2 U1 O3 . . 93.26(7) ?
O6 U1 O3 2 . 72.40(5) ?
O4 U1 O3 2_545 . 146.18(5) ?
O1 U1 O5 . . 94.34(7) ?
O2 U1 O5 . . 85.71(7) ?
O6 U1 O5 2 . 141.86(5) ?
O4 U1 O5 2_545 . 76.33(5) ?
O3 U1 O5 . . 70.40(5) ?
O1 U1 O7 . 2 88.31(7) ?
O2 U1 O7 . 2 91.47(7) ?
O6 U1 O7 2 2 69.23(5) ?
O4 U1 O7 2_545 2 72.24(5) ?
O3 U1 O7 . 2 141.15(5) ?
O5 U1 O7 . 2 148.44(5) ?
O9 S1 O8 . . 114.82(10) ?
O9 S1 O7 . . 112.94(10) ?
O8 S1 O7 . . 109.08(9) ?
O9 S1 C15 . . 106.08(10) ?
O8 S1 C15 . . 106.72(10) ?
O7 S1 C15 . . 106.65(10) ?
C1 O3 U1 . . 160.38(15) ?
C1 O4 U1 . 2 158.58(16) ?
C13 O5 U1 . . 149.43(14) ?
C13 O6 U1 . 2_545 145.01(15) ?
S1 O7 U1 . 2_545 141.73(9) ?
H10A O10 H10B . . 98.000000 ?
C4 N1 C5 . . 121.08(18) ?
C4 N1 C7 . . 121.36(18) ?
C5 N1 C7 . . 117.26(17) ?
O3 C1 O4 . . 126.8(2) ?
O3 C1 C2 . . 115.57(18) ?
O4 C1 C2 . . 117.67(18) ?
C6 C2 C3 . . 119.56(19) ?
C6 C2 C1 . . 121.01(18) ?
C3 C2 C1 . . 119.42(18) ?
C4 C3 C2 . . 119.2(2) ?
C4 C3 H3 . . 120.400000 ?
C2 C3 H3 . . 120.400000 ?
N1 C4 C3 . . 120.4(2) ?
N1 C4 H4 . . 119.800000 ?
C3 C4 H4 . . 119.800000 ?
N1 C5 C6 . . 120.75(19) ?
N1 C5 H5 . . 119.600000 ?
C6 C5 H5 . . 119.600000 ?
C5 C6 C2 . . 119.00(19) ?
C5 C6 H6 . . 120.500000 ?
C2 C6 H6 . . 120.500000 ?
N1 C7 C8 . . 114.35(17) ?
N1 C7 H7A . . 108.700000 ?
C8 C7 H7A . . 108.700000 ?
N1 C7 H7B . . 108.700000 ?
C8 C7 H7B . . 108.700000 ?
H7A C7 H7B . . 107.600000 ?
C10 C8 C9 . . 122.04(19) ?
C10 C8 C7 . . 118.6(2) ?
C9 C8 C7 . . 119.2(2) ?
C10 C9 C8 3_766 . 118.9(2) ?
C10 C9 C11 3_766 . 118.7(2) ?
C8 C9 C11 . . 122.31(19) ?
C9 C10 C8 3_766 . 119.0(2) ?
C9 C10 C12 3_766 . 119.1(2) ?
C8 C10 C12 . . 121.93(19) ?
C9 C11 H11A . . 109.500000 ?
C9 C11 H11B . . 109.500000 ?
H11A C11 H11B . . 109.500000 ?
C9 C11 H11C . . 109.500000 ?
H11A C11 H11C . . 109.500000 ?
H11B C11 H11C . . 109.500000 ?
C10 C12 H12A . . 109.500000 ?
C10 C12 H12B . . 109.500000 ?
H12A C12 H12B . . 109.500000 ?
C10 C12 H12C . . 109.500000 ?
H12A C12 H12C . . 109.500000 ?
H12B C12 H12C . . 109.500000 ?
O6 C13 O5 . . 123.3(2) ?
O6 C13 C14 . . 121.13(19) ?
O5 C13 C14 . . 115.59(19) ?
C19 C14 C15 . . 118.5(2) ?
C19 C14 C13 . . 116.29(19) ?
C15 C14 C13 . . 125.2(2) ?
C16 C15 C14 . . 119.6(2) ?
C16 C15 S1 . . 116.45(17) ?
C14 C15 S1 . . 123.57(17) ?
C17 C16 C15 . . 120.9(2) ?
C17 C16 H16 . . 119.600000 ?
C15 C16 H16 . . 119.600000 ?
C18 C17 C16 . . 119.9(2) ?
C18 C17 H17 . . 120.100000 ?
C16 C17 H17 . . 120.100000 ?
C17 C18 C19 . . 120.0(2) ?
C17 C18 H18 . . 120.000000 ?
C19 C18 H18 . . 120.000000 ?
C18 C19 C14 . . 121.1(2) ?
C18 C19 H19 . . 119.500000 ?
C14 C19 H19 . . 119.500000 ?

loop_
_geom_bond_atom_site_label_1
_geom_bond_atom_site_label_2
_geom_bond_site_symmetry_2
_geom_bond_distance
_geom_bond_publ_flag
U1 O1 . 1.7660(17) ?
U1 O2 . 1.7736(17) ?
U1 O6 2 2.3400(15) ?
U1 O4 2_545 2.3590(15) ?
U1 O3 . 2.3597(15) ?
U1 O5 . 2.3775(15) ?
U1 O7 2 2.4036(16) ?
S1 O9 . 1.4397(17) ?
S1 O8 . 1.4479(16) ?
S1 O7 . 1.4865(16) ?
S1 C15 . 1.785(2) ?
O3 C1 . 1.247(3) ?
O4 C1 . 1.248(3) ?
O5 C13 . 1.258(2) ?
O6 C13 . 1.255(3) ?
O10 H10A . 0.840400 ?
O10 H10B . 0.840700 ?
N1 C4 . 1.340(3) ?
N1 C5 . 1.340(3) ?
N1 C7 . 1.499(3) ?
C1 C2 . 1.517(3) ?
C2 C6 . 1.381(3) ?
C2 C3 . 1.383(3) ?
C3 C4 . 1.379(3) ?
C3 H3 . 0.950000 ?
C4 H4 . 0.950000 ?
C5 C6 . 1.377(3) ?
C5 H5 . 0.950000 ?
C6 H6 . 0.950000 ?
C7 C8 . 1.503(3) ?
C7 H7A . 0.990000 ?
C7 H7B . 0.990000 ?
C8 C10 . 1.404(3) ?
C8 C9 . 1.404(3) ?
C9 C10 3_766 1.404(3) ?
C9 C11 . 1.515(3) ?
C10 C12 . 1.513(3) ?
C11 H11A . 0.980000 ?
C11 H11B . 0.980000 ?
C11 H11C . 0.980000 ?
C12 H12A . 0.980000 ?
C12 H12B . 0.980000 ?
C12 H12C . 0.980000 ?
C13 C14 . 1.512(3) ?
C14 C19 . 1.401(3) ?
C14 C15 . 1.408(3) ?
C15 C16 . 1.398(3) ?
C16 C17 . 1.385(4) ?
C16 H16 . 0.950000 ?
C17 C18 . 1.381(4) ?
C17 H17 . 0.950000 ?
C18 C19 . 1.389(3) ?
C18 H18 . 0.950000 ?
C19 H19 . 0.950000 ?

loop_
_geom_hbond_atom_site_label_D
_geom_hbond_atom_site_label_H
_geom_hbond_atom_site_label_A
_geom_hbond_site_symmetry_A
_geom_hbond_distance_DH
_geom_hbond_distance_HA
_geom_hbond_distance_DA
_geom_hbond_angle_DHA
_geom_hbond_publ_flag
O10 H10A O8 . 0.84 2.07 2.858(3) 156.3 ?
O10 H10B O2 2_645 0.84 2.46 3.261(4) 160.8 ?
C3 H3 O5 . 0.95 2.50 3.415(3) 162.8 ?
C6 H6 O7 1_565 0.95 2.29 3.121(3) 145.1 ?
C7 H7A O2 4_676 0.99 2.58 3.067(3) 110.1 ?
